data_7102576
loop_
_publ_author_name
'Czaun, Mikl\'os'
'Speier, G\'abor'
'P\'ark\'anyi, L\'aszl\'o'

_publ_section_title
;
 Facile copper-mediated activation of the N-H bond and the oxidative
 cleavage of the C2-C3 bond in 1H-2-phenyl-3-hydroxy-4-oxoquinoline.
;
_journal_issue 8
_journal_name_full 'Chemical communications (Cambridge, England)'
_journal_page_first 1004
_journal_page_last 1005
_journal_paper_doi 10.1039/b315919a
_journal_year 2004
_chemical_formula_sum 'C36 H34 Cu N4 O6'
_chemical_formula_weight 682.21
_chemical_name_systematic
;
?
;
_space_group_IT_number 2
_symmetry_cell_setting triclinic
_symmetry_space_group_name_Hall '-P 1'
_symmetry_space_group_name_H-M 'P -1'
_atom_sites_solution_hydrogens geom
_atom_sites_solution_primary direct
_atom_sites_solution_secondary difmap
_audit_creation_method SHELXL-97
_cell_angle_alpha 101.86(1)
_cell_angle_beta 108.49(2)
_cell_angle_gamma 107.73(2)
_cell_formula_units_Z 1
_cell_length_a 9.340(2)
_cell_length_b 9.626(3)
_cell_length_c 10.522(1)
_cell_measurement_reflns_used 25
_cell_measurement_temperature 293(2)
_cell_measurement_theta_max 29.39
_cell_measurement_theta_min 24.95
_cell_volume 805.3(3)
_computing_cell_refinement 'CAD4 Express'
_computing_data_collection 'CAD4 Express'
_computing_data_reduction 'XCAD4 (Harms 1996)'
_computing_molecular_graphics 'PLATON (Spek, 1990)'
_computing_publication_material 'SHELXL-97 (Sheldrick, 1997)'
_computing_structure_refinement 'SHELXL-97 (Sheldrick, 1997)'
_computing_structure_solution 'SHELXS-97 (Sheldrick, 1990)'
_diffrn_ambient_temperature 293(2)
_diffrn_measured_fraction_theta_full 0.874
_diffrn_measured_fraction_theta_max 0.874
_diffrn_measurement_device_type 'Enraf-Nonius CAD4'
_diffrn_measurement_method \w--2\q
_diffrn_radiation_monochromator graphite
_diffrn_radiation_source 'fine-focus sealed tube'
_diffrn_radiation_type 'CU k\a'
_diffrn_radiation_wavelength 1.54184
_diffrn_reflns_av_R_equivalents 0.0293
_diffrn_reflns_av_sigmaI/netI 0.0390
_diffrn_reflns_limit_h_max 11
_diffrn_reflns_limit_h_min -11
_diffrn_reflns_limit_k_max 12
_diffrn_reflns_limit_k_min -12
_diffrn_reflns_limit_l_max 13
_diffrn_reflns_limit_l_min -12
_diffrn_reflns_number 6981
_diffrn_reflns_theta_full 75.16
_diffrn_reflns_theta_max 75.16
_diffrn_reflns_theta_min 4.70
_diffrn_standards_decay_% 6
_diffrn_standards_interval_time 60
_diffrn_standards_number 3
_exptl_absorpt_coefficient_mu 1.396
_exptl_absorpt_correction_T_max 1.0000
_exptl_absorpt_correction_T_min 0.8425
_exptl_absorpt_correction_type psi-scan
_exptl_absorpt_process_details
;
North A.C., Philips, D.C. and Mathews, F. (1968) Acta Cryst.
A24 350-359.
;
_exptl_crystal_colour red-brown
_exptl_crystal_density_diffrn 1.407
_exptl_crystal_density_method 'not measured'
_exptl_crystal_description block
_exptl_crystal_F_000 355
_exptl_crystal_size_max 0.40
_exptl_crystal_size_mid 0.20
_exptl_crystal_size_min 0.15
_refine_diff_density_max 0.505
_refine_diff_density_min -0.767
_refine_diff_density_rms 0.064
_refine_ls_extinction_method none
_refine_ls_goodness_of_fit_ref 1.086
_refine_ls_hydrogen_treatment mixed
_refine_ls_matrix_type full
_refine_ls_number_parameters 212
_refine_ls_number_reflns 2904
_refine_ls_number_restraints 0
_refine_ls_restrained_S_all 1.086
_refine_ls_R_factor_all 0.0445
_refine_ls_R_factor_gt 0.0425
_refine_ls_shift/su_max 0.000
_refine_ls_shift/su_mean 0.000
_refine_ls_structure_factor_coef Fsqd
_refine_ls_weighting_details 'calc w=1/[\s^2^(Fo^2^)+(0.0787P)^2^+0.0874P] where P=(Fo^2^+2Fc^2^)/3'
_refine_ls_weighting_scheme calc
_refine_ls_wR_factor_gt 0.1148
_refine_ls_wR_factor_ref 0.1169
_reflns_number_gt 2697
_reflns_number_total 2904
_reflns_threshold_expression >2sigma(I)
_cod_data_source_file b315919a.txt
_cod_data_source_block cm395
_cod_database_code 7102576

loop_
_symmetry_equiv_pos_as_xyz
'x, y, z'
'-x, -y, -z'

loop_
_atom_site_label
_atom_site_type_symbol
_atom_site_fract_x
_atom_site_fract_y
_atom_site_fract_z
_atom_site_U_iso_or_equiv
_atom_site_adp_type
_atom_site_occupancy
_atom_site_symmetry_multiplicity
_atom_site_calc_flag
_atom_site_refinement_flags
Cu1 Cu 0.5000 0.5000 0.5000 0.03684(15) Uani 1 2 d S
O1 O 0.41564(17) 0.61456(15) 0.39069(13) 0.0452(3) Uani 1 1 d .
O2 O 0.46730(16) 0.36343(15) 0.32144(14) 0.0438(3) Uani 1 1 d .
C1 C 0.3767(2) 0.5472(2) 0.25496(18) 0.0370(3) Uani 1 1 d .
C2 C 0.3087(2) 0.6010(2) 0.14714(18) 0.0372(3) Uani 1 1 d .
N3 N 0.27614(17) 0.52385(18) 0.01099(15) 0.0404(3) Uani 1 1 d .
H3 H 0.2315 0.5613 -0.0464 0.052 Uiso 1 1 d R
C4 C 0.3019(2) 0.3931(2) -0.02867(19) 0.0405(4) Uani 1 1 d .
C5 C 0.2652(3) 0.3202(3) -0.1722(2) 0.0525(5) Uani 1 1 d .
H5 H 0.2256 0.3628 -0.2404 0.068 Uiso 1 1 calc R
C6 C 0.2879(3) 0.1868(3) -0.2112(2) 0.0607(6) Uani 1 1 d .
H6 H 0.2631 0.1386 -0.3062 0.079 Uiso 1 1 calc R
C7 C 0.3485(3) 0.1216(3) -0.1088(3) 0.0591(5) Uani 1 1 d .
H7 H 0.3616 0.0298 -0.1367 0.077 Uiso 1 1 calc R
C8 C 0.3881(2) 0.1930(2) 0.0315(2) 0.0466(4) Uani 1 1 d .
H8 H 0.4302 0.1505 0.0988 0.061 Uiso 1 1 calc R
C9 C 0.3654(2) 0.33111(19) 0.07499(18) 0.0384(4) Uani 1 1 d .
C10 C 0.40520(19) 0.41000(19) 0.21870(18) 0.0363(3) Uani 1 1 d .
C11 C 0.2678(2) 0.7378(2) 0.17086(19) 0.0391(4) Uani 1 1 d .
C12 C 0.1261(2) 0.7380(2) 0.0729(2) 0.0506(5) Uani 1 1 d .
H12 H 0.0564 0.6509 -0.0070 0.066 Uiso 1 1 calc R
C13 C 0.0891(3) 0.8672(3) 0.0943(3) 0.0602(6) Uani 1 1 d .
H13 H -0.0063 0.8660 0.0294 0.078 Uiso 1 1 calc R
C14 C 0.1937(3) 0.9985(3) 0.2120(3) 0.0584(5) Uani 1 1 d .
H14 H 0.1688 1.0854 0.2257 0.076 Uiso 1 1 calc R
C15 C 0.3344(3) 1.0001(2) 0.3085(2) 0.0558(5) Uani 1 1 d .
H15 H 0.4053 1.0888 0.3867 0.073 Uiso 1 1 calc R
C16 C 0.3710(2) 0.8702(2) 0.2895(2) 0.0465(4) Uani 1 1 d .
H16 H 0.4649 0.8712 0.3564 0.060 Uiso 1 1 calc R
N1S N 0.0992(2) 0.7101(2) -0.40288(19) 0.0556(4) Uani 1 1 d .
O1S O 0.1411(3) 0.6053(3) -0.2307(2) 0.0943(7) Uani 1 1 d .
C1S C -0.0502(4) 0.7175(5) -0.4018(3) 0.0959(11) Uani 1 1 d .
H1AS H -0.0860 0.6588 -0.3459 0.134 Uiso 1 1 calc R
H1BS H -0.1329 0.6752 -0.4974 0.134 Uiso 1 1 calc R
H1CS H -0.0324 0.8233 -0.3613 0.134 Uiso 1 1 calc R
C2S C 0.1574(3) 0.7649(4) -0.5041(3) 0.0788(8) Uani 1 1 d R
H2AS H 0.2555 0.7482 -0.4971 0.110 Uiso 1 1 calc R
H2BS H 0.1812 0.8734 -0.4830 0.110 Uiso 1 1 calc R
H2CS H 0.0739 0.7091 -0.5989 0.110 Uiso 1 1 calc R
C3S C 0.1832(3) 0.6558(3) -0.3167(3) 0.0683(6) Uani 1 1 d .
H3S H 0.2924 0.6541 -0.3216 0.089 Uiso 1 1 d R

loop_
_atom_site_aniso_label
_atom_site_aniso_U_11
_atom_site_aniso_U_22
_atom_site_aniso_U_33
_atom_site_aniso_U_23
_atom_site_aniso_U_13
_atom_site_aniso_U_12
Cu1 0.0496(2) 0.0372(2) 0.0326(2) 0.01984(15) 0.01535(15) 0.02466(15)
O1 0.0682(8) 0.0449(7) 0.0350(6) 0.0209(5) 0.0193(5) 0.0353(6)
O2 0.0608(7) 0.0414(6) 0.0389(6) 0.0214(5) 0.0170(5) 0.0308(5)
C1 0.0440(8) 0.0368(8) 0.0366(8) 0.0195(6) 0.0153(6) 0.0206(6)
C2 0.0421(8) 0.0376(8) 0.0363(8) 0.0194(6) 0.0142(6) 0.0188(6)
N3 0.0473(7) 0.0435(8) 0.0343(7) 0.0215(6) 0.0137(6) 0.0206(6)
C4 0.0416(8) 0.0416(9) 0.0368(8) 0.0153(7) 0.0151(6) 0.0143(6)
C5 0.0589(10) 0.0571(12) 0.0391(9) 0.0167(8) 0.0192(8) 0.0202(9)
C6 0.0744(13) 0.0626(13) 0.0423(10) 0.0089(9) 0.0265(10) 0.0263(11)
C7 0.0749(13) 0.0506(11) 0.0559(12) 0.0116(9) 0.0321(10) 0.0289(10)
C8 0.0547(9) 0.0413(9) 0.0487(10) 0.0170(8) 0.0238(8) 0.0214(8)
C9 0.0408(8) 0.0361(8) 0.0392(8) 0.0148(7) 0.0169(6) 0.0145(6)
C10 0.0404(7) 0.0340(8) 0.0396(8) 0.0186(6) 0.0162(6) 0.0173(6)
C11 0.0475(8) 0.0414(9) 0.0439(9) 0.0279(7) 0.0231(7) 0.0240(7)
C12 0.0451(9) 0.0466(10) 0.0636(12) 0.0297(9) 0.0177(8) 0.0201(8)
C13 0.0493(10) 0.0603(12) 0.0904(17) 0.0483(12) 0.0276(10) 0.0324(9)
C14 0.0759(13) 0.0527(11) 0.0814(15) 0.0415(11) 0.0469(12) 0.0421(10)
C15 0.0825(14) 0.0458(10) 0.0537(11) 0.0253(9) 0.0333(10) 0.0329(10)
C16 0.0627(10) 0.0453(10) 0.0410(9) 0.0244(8) 0.0194(8) 0.0289(8)
N1S 0.0633(10) 0.0662(11) 0.0479(9) 0.0269(8) 0.0228(8) 0.0341(8)
O1S 0.1154(16) 0.1196(18) 0.0681(12) 0.0608(13) 0.0284(11) 0.0628(14)
C1S 0.106(2) 0.154(3) 0.092(2) 0.071(2) 0.0628(19) 0.092(2)
C2S 0.0930(18) 0.0870(19) 0.0704(16) 0.0392(14) 0.0445(14) 0.0336(15)
C3S 0.0713(14) 0.0820(17) 0.0571(13) 0.0286(12) 0.0179(11) 0.0428(12)

loop_
_atom_type_symbol
_atom_type_description
_atom_type_scat_dispersion_real
_atom_type_scat_dispersion_imag
_atom_type_scat_source
C C 0.0181 0.0091 'International Tables Vol C Tables 4.2.6.8 and 6.1.1.4'
H H 0.0000 0.0000 'International Tables Vol C Tables 4.2.6.8 and 6.1.1.4'
N N 0.0311 0.0180 'International Tables Vol C Tables 4.2.6.8 and 6.1.1.4'
O O 0.0492 0.0322 'International Tables Vol C Tables 4.2.6.8 and 6.1.1.4'
Cu Cu -1.9646 0.5888 'International Tables Vol C Tables 4.2.6.8 and 6.1.1.4'

loop_
_geom_angle_atom_site_label_1
_geom_angle_atom_site_label_2
_geom_angle_atom_site_label_3
_geom_angle
_geom_angle_site_symmetry_1
_geom_angle_site_symmetry_3
O1 Cu1 O1 180.00(5) . 2_666
O1 Cu1 O2 85.74(6) . .
O1 Cu1 O2 94.26(6) 2_666 .
O1 Cu1 O2 94.26(6) . 2_666
O1 Cu1 O2 85.74(6) 2_666 2_666
O2 Cu1 O2 180.0 . 2_666
C1 O1 Cu1 110.04(10) . .
C10 O2 Cu1 110.17(11) . .
O1 C1 C2 124.06(16) . .
O1 C1 C10 116.85(15) . .
C2 C1 C10 119.09(16) . .
N3 C2 C1 119.04(16) . .
N3 C2 C11 116.95(14) . .
C1 C2 C11 124.01(16) . .
C2 N3 C4 123.98(15) . .
N3 C4 C9 119.37(16) . .
N3 C4 C5 120.49(17) . .
C9 C4 C5 120.14(18) . .
C6 C5 C4 119.9(2) . .
C5 C6 C7 120.55(19) . .
C8 C7 C6 120.2(2) . .
C7 C8 C9 120.51(19) . .
C4 C9 C10 118.55(16) . .
C4 C9 C8 118.66(17) . .
C10 C9 C8 122.79(16) . .
O2 C10 C9 122.90(15) . .
O2 C10 C1 117.19(16) . .
C9 C10 C1 119.91(15) . .
C16 C11 C12 118.83(18) . .
C16 C11 C2 120.82(16) . .
C12 C11 C2 120.34(17) . .
C13 C12 C11 120.3(2) . .
C12 C13 C14 120.27(19) . .
C15 C14 C13 119.9(2) . .
C14 C15 C16 120.2(2) . .
C15 C16 C11 120.43(19) . .
C3S N1S C1S 121.6(2) . .
C3S N1S C2S 120.2(2) . .
C1S N1S C2S 118.2(2) . .
O1S C3S N1S 124.1(3) . .

loop_
_geom_bond_atom_site_label_1
_geom_bond_atom_site_label_2
_geom_bond_distance
_geom_bond_site_symmetry_2
Cu1 O1 1.9067(13) .
Cu1 O1 1.9067(13) 2_666
Cu1 O2 1.9307(13) .
Cu1 O2 1.9307(13) 2_666
O1 C1 1.319(2) .
O2 C10 1.291(2) .
C1 C2 1.394(2) .
C1 C10 1.425(2) .
C2 N3 1.358(2) .
C2 C11 1.475(2) .
N3 C4 1.359(2) .
C4 C9 1.404(3) .
C4 C5 1.407(3) .
C5 C6 1.366(3) .
C6 C7 1.408(4) .
C7 C8 1.368(3) .
C8 C9 1.416(3) .
C9 C10 1.414(2) .
C11 C16 1.395(3) .
C11 C12 1.396(3) .
C12 C13 1.383(3) .
C13 C14 1.387(4) .
C14 C15 1.375(3) .
C15 C16 1.386(3) .
N1S C3S 1.305(3) .
N1S C1S 1.422(3) .
N1S C2S 1.461(3) .
O1S C3S 1.225(4) .

loop_
_geom_hbond_atom_site_label_D
_geom_hbond_atom_site_label_H
_geom_hbond_atom_site_label_A
_geom_hbond_distance_DH
_geom_hbond_distance_HA
_geom_hbond_distance_DA
_geom_hbond_angle_DHA
N3 H3 O1S 0.83 2.04 2.839(2) 160.7

loop_
_geom_torsion_atom_site_label_1
_geom_torsion_atom_site_label_2
_geom_torsion_atom_site_label_3
_geom_torsion_atom_site_label_4
_geom_torsion
_geom_torsion_site_symmetry_1
O1 Cu1 O1 C1 -6(21) 2_666
O2 Cu1 O1 C1 0.82(11) .
O2 Cu1 O1 C1 -179.18(11) 2_666
O1 Cu1 O2 C10 -0.98(11) .
O1 Cu1 O2 C10 179.02(11) 2_666
O2 Cu1 O2 C10 59(14) 2_666
Cu1 O1 C1 C2 178.74(13) .
Cu1 O1 C1 C10 -0.55(19) .
O1 C1 C2 N3 178.81(15) .
C10 C1 C2 N3 -1.9(2) .
O1 C1 C2 C11 -1.7(3) .
C10 C1 C2 C11 177.54(15) .
C1 C2 N3 C4 1.7(2) .
C11 C2 N3 C4 -177.80(15) .
C2 N3 C4 C9 0.3(2) .
C2 N3 C4 C5 -179.83(16) .
N3 C4 C5 C6 -178.41(18) .
C9 C4 C5 C6 1.5(3) .
C4 C5 C6 C7 -0.3(3) .
C5 C6 C7 C8 -1.1(3) .
C6 C7 C8 C9 1.3(3) .
N3 C4 C9 C10 -1.9(2) .
C5 C4 C9 C10 178.21(16) .
N3 C4 C9 C8 178.62(15) .
C5 C4 C9 C8 -1.3(3) .
C7 C8 C9 C4 -0.1(3) .
C7 C8 C9 C10 -179.62(18) .
Cu1 O2 C10 C9 -178.97(12) .
Cu1 O2 C10 C1 0.93(18) .
C4 C9 C10 O2 -178.52(15) .
C8 C9 C10 O2 1.0(3) .
C4 C9 C10 C1 1.6(2) .
C8 C9 C10 C1 -178.93(15) .
O1 C1 C10 O2 -0.3(2) .
C2 C1 C10 O2 -179.60(14) .
O1 C1 C10 C9 179.63(14) .
C2 C1 C10 C9 0.3(2) .
N3 C2 C11 C16 -141.07(17) .
C1 C2 C11 C16 39.5(2) .
N3 C2 C11 C12 37.6(2) .
C1 C2 C11 C12 -141.87(18) .
C16 C11 C12 C13 -0.4(3) .
C2 C11 C12 C13 -179.07(18) .
C11 C12 C13 C14 1.0(3) .
C12 C13 C14 C15 -0.4(3) .
C13 C14 C15 C16 -0.9(3) .
C14 C15 C16 C11 1.6(3) .
C12 C11 C16 C15 -0.9(3) .
C2 C11 C16 C15 177.77(17) .
C1S N1S C3S O1S 1.2(5) .
C2S N1S C3S O1S -178.7(3) .
